data_4335739
loop_
_publ_author_name
'S\'onia Barroso'
'Filipe Madeira'
'Maria Jos\'e Calhorda'
'M. Jo\~ao Ferreira'
'M. Teresa Duarte'
'Ana M. Martins'

_publ_contact_author_address 'Av. Rovisco Pais, 1049-001 Lisboa, Portugal'
_publ_contact_author_email ana.martins@ist.utl.pt
_publ_contact_author_fax (+351)218464457
_publ_contact_author_name 'A. M. Martins'
_publ_section_title
;
 Toward the Understanding of Radical Reactions: Experimental and
 Computational Studies of Titanium(III) Diamine Bis(phenolate) Complexes
;
_journal_name_full 'Inorganic Chemistry'
_journal_page_first 9427
_journal_page_last 9439
_journal_paper_doi 10.1021/ic401008y
_journal_volume 52
_journal_year 2013
_chemical_formula_moiety '2(C34 H54 Cl F N2 O2 Ti), C4 H10 O'
_chemical_formula_sum 'C72 H118 Cl2 F2 N4 O5 Ti2'
_chemical_formula_weight 1324.40
_chemical_properties_physical 'air-sensitive, moisture-sensitive'
_space_group_IT_number 14
_symmetry_cell_setting monoclinic
_symmetry_Int_Tables_number 14
_symmetry_space_group_name_Hall '-P 2ybc'
_symmetry_space_group_name_H-M 'P 1 21/c 1'
_atom_sites_solution_hydrogens geom
_atom_sites_solution_primary direct
_atom_sites_solution_secondary difmap
_audit_creation_method SHELXL-97
_cell_angle_alpha 90.00
_cell_angle_beta 94.269(5)
_cell_angle_gamma 90.00
_cell_formula_units_Z 2
_cell_length_a 11.5340(9)
_cell_length_b 15.4050(13)
_cell_length_c 20.717(2)
_cell_measurement_reflns_used 6940
_cell_measurement_temperature 150(2)
_cell_measurement_theta_max 25.68
_cell_measurement_theta_min 2.55
_cell_volume 3670.8(6)
_computing_cell_refinement 'Bruker SMART'
_computing_data_collection 'Bruker SMART'
_computing_data_reduction 'Bruker SAINT'
_computing_molecular_graphics 'Bruker SHELXTL'
_computing_publication_material 'BRUKER SHELXTL'
_computing_structure_refinement 'SHELXL-97 (Sheldrick,2008)'
_computing_structure_solution 'SHELXS-97 (Sheldrick,1990)'
_diffrn_ambient_temperature 150(2)
_diffrn_measured_fraction_theta_full 0.998
_diffrn_measured_fraction_theta_max 0.998
_diffrn_measurement_device_type 'CCD area detector'
_diffrn_measurement_method 'phi and omega scans'
_diffrn_radiation_monochromator graphite
_diffrn_radiation_probe x-ray
_diffrn_radiation_type MoK\a
_diffrn_radiation_wavelength 0.71073
_diffrn_reflns_av_R_equivalents 0.1121
_diffrn_reflns_av_sigmaI/netI 0.0708
_diffrn_reflns_limit_h_max 14
_diffrn_reflns_limit_h_min -14
_diffrn_reflns_limit_k_max 18
_diffrn_reflns_limit_k_min -18
_diffrn_reflns_limit_l_max 25
_diffrn_reflns_limit_l_min -25
_diffrn_reflns_number 54976
_diffrn_reflns_theta_full 25.68
_diffrn_reflns_theta_max 25.68
_diffrn_reflns_theta_min 2.55
_diffrn_source 'fine-focus sealed tube'
_exptl_absorpt_coefficient_mu 0.344
_exptl_absorpt_correction_T_max 0.9966
_exptl_absorpt_correction_T_min 0.9343
_exptl_absorpt_correction_type multi-scan
_exptl_absorpt_process_details SADABS
_exptl_crystal_colour orange
_exptl_crystal_density_diffrn 1.198
_exptl_crystal_description plate
_exptl_crystal_F_000 1428
_exptl_crystal_recrystallization_method 'Diethyl Ether'
_exptl_crystal_size_max 0.20
_exptl_crystal_size_mid 0.10
_exptl_crystal_size_min 0.01
_refine_diff_density_max 0.464
_refine_diff_density_min -0.427
_refine_diff_density_rms 0.065
_refine_ls_extinction_method none
_refine_ls_goodness_of_fit_ref 1.019
_refine_ls_hydrogen_treatment constr
_refine_ls_matrix_type full
_refine_ls_number_parameters 481
_refine_ls_number_reflns 6948
_refine_ls_number_restraints 49
_refine_ls_restrained_S_all 1.029
_refine_ls_R_factor_all 0.0946
_refine_ls_R_factor_gt 0.0485
_refine_ls_shift/su_max 0.001
_refine_ls_shift/su_mean 0.000
_refine_ls_structure_factor_coef Fsqd
_refine_ls_weighting_details 'calc w=1/[\s^2^(Fo^2^)+(0.0498P)^2^+0.9414P] where P=(Fo^2^+2Fc^2^)/3'
_refine_ls_weighting_scheme calc
_refine_ls_wR_factor_gt 0.1013
_refine_ls_wR_factor_ref 0.1130
_reflns_number_gt 4600
_reflns_number_total 6948
_reflns_threshold_expression >2\s(I)
_cod_data_source_file ic401008y_si_002_4.cif
_cod_data_source_block 8a
_cod_original_cell_volume 3670.7(6)
_cod_original_sg_symbol_H-M 'P 21/c'
_cod_database_code 4335739

loop_
_symmetry_equiv_pos_as_xyz
'x, y, z'
'-x, y+1/2, -z+1/2'
'-x, -y, -z'
'x, -y-1/2, z-1/2'

loop_
_atom_site_label
_atom_site_type_symbol
_atom_site_fract_x
_atom_site_fract_y
_atom_site_fract_z
_atom_site_U_iso_or_equiv
_atom_site_adp_type
_atom_site_occupancy
_atom_site_symmetry_multiplicity
_atom_site_calc_flag
_atom_site_refinement_flags
_atom_site_disorder_assembly
_atom_site_disorder_group
Ti1 Ti 0.97955(4) 0.05726(3) 0.28201(2) 0.01462(13) Uani 1 1 d . . .
Cl1 Cl 0.99496(6) -0.06702(4) 0.34256(3) 0.02759(18) Uani 1 1 d . . .
F1 F 1.03076(12) 0.00786(9) 0.20726(7) 0.0210(3) Uani 1 1 d . . .
O2 O 0.90447(14) 0.11630(10) 0.34338(8) 0.0168(4) Uani 1 1 d . . .
O1 O 1.11646(14) 0.11466(11) 0.29728(9) 0.0199(4) Uani 1 1 d . . .
N2 N 0.80483(17) 0.01735(13) 0.22988(10) 0.0171(5) Uani 1 1 d . . .
N1 N 0.93612(17) 0.17442(13) 0.22068(11) 0.0184(5) Uani 1 1 d . A .
C23 C 0.7339(2) 0.27748(16) 0.42189(14) 0.0219(6) Uani 1 1 d . . .
H23 H 0.6936 0.2849 0.4599 0.026 Uiso 1 1 calc R . .
C13 C 1.3821(2) 0.20568(19) 0.24337(15) 0.0296(7) Uani 1 1 d . . .
H13 H 1.4617 0.2118 0.2581 0.035 Uiso 1 1 calc R . .
C2 C 0.7954(2) 0.06957(17) 0.16972(13) 0.0222(6) Uani 1 1 d . A .
H2A H 0.7163 0.0635 0.1482 0.027 Uiso 1 1 calc R . .
H2B H 0.8518 0.0480 0.1397 0.027 Uiso 1 1 calc R . .
C16 C 1.1508(2) 0.19018(16) 0.20062(14) 0.0199(6) Uani 1 1 d . A .
C41 C 1.4346(2) 0.27390(17) 0.13687(17) 0.0314(8) Uani 1 1 d D . .
C12 C 1.3078(2) 0.16657(19) 0.28450(15) 0.0274(7) Uani 1 1 d . . .
C21 C 0.8506(2) 0.19128(15) 0.35764(14) 0.0176(6) Uani 1 1 d . . .
C26 C 0.8546(2) 0.25898(16) 0.31290(15) 0.0220(6) Uani 1 1 d . A .
C11 C 1.1915(2) 0.15623(16) 0.26010(14) 0.0198(6) Uani 1 1 d . . .
C15 C 1.2294(2) 0.23045(16) 0.16228(15) 0.0240(6) Uani 1 1 d . . .
H15 H 1.2018 0.2544 0.1218 0.029 Uiso 1 1 calc R A .
C22 C 0.7956(2) 0.20041(16) 0.41501(14) 0.0192(6) Uani 1 1 d . . .
C17 C 1.0259(2) 0.18308(17) 0.17246(14) 0.0217(6) Uani 1 1 d . . .
H17A H 1.0075 0.2353 0.1457 0.026 Uiso 1 1 calc R A .
H17B H 1.0198 0.1321 0.1433 0.026 Uiso 1 1 calc R . .
C53 C 0.7647(3) 0.04384(17) 0.44841(14) 0.0343(8) Uani 1 1 d . . .
H53A H 0.7772 0.0029 0.4845 0.051 Uiso 1 1 calc R . .
H53B H 0.8050 0.0230 0.4114 0.051 Uiso 1 1 calc R . .
H53C H 0.6812 0.0485 0.4360 0.051 Uiso 1 1 calc R . .
C24 C 0.7280(2) 0.34418(16) 0.37610(15) 0.0251(7) Uani 1 1 d . A .
C25 C 0.7916(2) 0.33476(17) 0.32274(16) 0.0288(7) Uani 1 1 d . . .
H25 H 0.7927 0.3806 0.2921 0.035 Uiso 1 1 calc R . .
C51 C 0.8124(2) 0.13315(18) 0.46929(14) 0.0282(7) Uani 1 1 d . . .
C14 C 1.3467(2) 0.23635(16) 0.18185(15) 0.0241(7) Uani 1 1 d . A .
C4 C 0.7035(2) 0.03333(17) 0.26816(14) 0.0230(6) Uani 1 1 d . . .
H4A H 0.7111 -0.0016 0.3078 0.035 Uiso 1 1 calc R . .
H4B H 0.6320 0.0171 0.2425 0.035 Uiso 1 1 calc R . .
H4C H 0.7005 0.0950 0.2795 0.035 Uiso 1 1 calc R . .
C1 C 0.8195(2) 0.16372(17) 0.18513(15) 0.0251(7) Uani 1 1 d . . .
H1A H 0.8167 0.1976 0.1444 0.030 Uiso 1 1 calc R A .
H1B H 0.7588 0.1865 0.2119 0.030 Uiso 1 1 calc R . .
C61 C 0.6575(2) 0.42697(17) 0.38743(17) 0.0317(8) Uani 1 1 d . . .
C3 C 0.8026(2) -0.07597(17) 0.21149(15) 0.0285(7) Uani 1 1 d . . .
H3A H 0.8089 -0.1118 0.2507 0.043 Uiso 1 1 calc R . .
H3B H 0.8681 -0.0886 0.1854 0.043 Uiso 1 1 calc R . .
H3C H 0.7295 -0.0891 0.1863 0.043 Uiso 1 1 calc R . .
C27 C 0.9365(2) 0.25620(16) 0.25976(16) 0.0280(7) Uani 1 1 d . . .
H27A H 0.9174 0.3052 0.2299 0.034 Uiso 1 1 calc R A .
H27B H 1.0164 0.2658 0.2793 0.034 Uiso 1 1 calc R . .
C52 C 0.9440(3) 0.1251(2) 0.48930(16) 0.0492(10) Uani 1 1 d . . .
H52A H 0.9561 0.0821 0.5240 0.074 Uiso 1 1 calc R . .
H52B H 0.9742 0.1815 0.5047 0.074 Uiso 1 1 calc R . .
H52C H 0.9851 0.1067 0.4519 0.074 Uiso 1 1 calc R . .
C54 C 0.7518(3) 0.1609(2) 0.52911(15) 0.0404(9) Uani 1 1 d . . .
H54A H 0.7640 0.1166 0.5629 0.061 Uiso 1 1 calc R . .
H54B H 0.6683 0.1677 0.5176 0.061 Uiso 1 1 calc R . .
H54C H 0.7843 0.2163 0.5452 0.061 Uiso 1 1 calc R . .
C33 C 1.3328(3) 0.0384(3) 0.35974(17) 0.0518(10) Uani 1 1 d . . .
H33A H 1.3590 0.0206 0.4038 0.078 Uiso 1 1 calc R . .
H33B H 1.3789 0.0084 0.3288 0.078 Uiso 1 1 calc R . .
H33C H 1.2505 0.0235 0.3510 0.078 Uiso 1 1 calc R . .
C31 C 1.3484(2) 0.1367(3) 0.35289(16) 0.0428(9) Uani 1 1 d . . .
C32 C 1.2788(3) 0.1849(3) 0.40255(17) 0.0551(11) Uani 1 1 d . . .
H32A H 1.3046 0.1655 0.4463 0.083 Uiso 1 1 calc R . .
H32B H 1.1958 0.1723 0.3940 0.083 Uiso 1 1 calc R . .
H32C H 1.2917 0.2475 0.3989 0.083 Uiso 1 1 calc R . .
C34 C 1.4777(3) 0.1572(4) 0.37014(18) 0.0766(15) Uani 1 1 d . . .
H34A H 1.5000 0.1370 0.4142 0.115 Uiso 1 1 calc R . .
H34B H 1.4901 0.2200 0.3676 0.115 Uiso 1 1 calc R . .
H34C H 1.5252 0.1277 0.3396 0.115 Uiso 1 1 calc R . .
C42 C 1.4295(6) 0.2171(4) 0.0684(3) 0.0184(17) Uani 0.395(4) 1 d PU A 1
H42A H 1.3509 0.2200 0.0470 0.028 Uiso 0.395(4) 1 calc PR A 1
H42B H 1.4496 0.1564 0.0782 0.028 Uiso 0.395(4) 1 calc PR A 1
H42C H 1.4851 0.2414 0.0397 0.028 Uiso 0.395(4) 1 calc PR A 1
C43 C 1.5532(6) 0.2834(5) 0.1586(4) 0.0207(17) Uani 0.395(4) 1 d PU A 1
H43A H 1.5949 0.3119 0.1249 0.031 Uiso 0.395(4) 1 calc PR A 1
H43B H 1.5873 0.2260 0.1679 0.031 Uiso 0.395(4) 1 calc PR A 1
H43C H 1.5596 0.3187 0.1980 0.031 Uiso 0.395(4) 1 calc PR A 1
C44 C 1.3906(7) 0.3702(5) 0.1052(4) 0.022(2) Uani 0.395(4) 1 d PDU A 1
H44A H 1.4428 0.3879 0.0724 0.034 Uiso 0.395(4) 1 calc PR A 1
H44B H 1.3924 0.4139 0.1396 0.034 Uiso 0.395(4) 1 calc PR A 1
H44C H 1.3112 0.3647 0.0853 0.034 Uiso 0.395(4) 1 calc PR A 1
C90 C 0.6578(6) 0.4916(3) 0.3268(3) 0.0501(19) Uani 0.605(4) 1 d P A 2
H90A H 0.6300 0.4608 0.2873 0.075 Uiso 0.605(4) 1 calc PR A 2
H90B H 0.7370 0.5127 0.3225 0.075 Uiso 0.605(4) 1 calc PR A 2
H90C H 0.6065 0.5410 0.3336 0.075 Uiso 0.605(4) 1 calc PR A 2
C91 C 0.5267(4) 0.4008(3) 0.3888(3) 0.0299(13) Uani 0.605(4) 1 d P A 2
H91A H 0.4804 0.4524 0.3971 0.045 Uiso 0.605(4) 1 calc PR A 2
H91B H 0.5183 0.3580 0.4231 0.045 Uiso 0.605(4) 1 calc PR A 2
H91C H 0.4994 0.3756 0.3469 0.045 Uiso 0.605(4) 1 calc PR A 2
C92 C 0.6984(5) 0.4698(4) 0.4478(4) 0.054(2) Uani 0.605(4) 1 d PU A 2
H92A H 0.6481 0.5195 0.4554 0.081 Uiso 0.605(4) 1 calc PR A 2
H92B H 0.7784 0.4900 0.4448 0.081 Uiso 0.605(4) 1 calc PR A 2
H92C H 0.6960 0.4286 0.4838 0.081 Uiso 0.605(4) 1 calc PR A 2
C64 C 0.5875(8) 0.4226(5) 0.4489(5) 0.046(3) Uani 0.387(4) 1 d PU A 1
H64A H 0.5391 0.4746 0.4510 0.069 Uiso 0.387(4) 1 calc PR A 1
H64B H 0.6416 0.4194 0.4876 0.069 Uiso 0.387(4) 1 calc PR A 1
H64C H 0.5378 0.3709 0.4466 0.069 Uiso 0.387(4) 1 calc PR A 1
C63 C 0.5816(8) 0.4471(6) 0.3319(4) 0.040(2) Uani 0.387(4) 1 d PU A 1
H63A H 0.5465 0.5042 0.3376 0.060 Uiso 0.387(4) 1 calc PR A 1
H63B H 0.5203 0.4031 0.3267 0.060 Uiso 0.387(4) 1 calc PR A 1
H63C H 0.6260 0.4478 0.2934 0.060 Uiso 0.387(4) 1 calc PR A 1
C62 C 0.7469(7) 0.5037(5) 0.4009(5) 0.042(2) Uani 0.387(4) 1 d PU A 1
H62A H 0.7954 0.5094 0.3642 0.063 Uiso 0.387(4) 1 calc PR A 1
H62B H 0.7964 0.4913 0.4403 0.063 Uiso 0.387(4) 1 calc PR A 1
H62C H 0.7044 0.5579 0.4064 0.063 Uiso 0.387(4) 1 calc PR A 1
C93 C 1.5128(4) 0.1960(3) 0.1199(3) 0.0380(15) Uani 0.613(4) 1 d P A 2
H93A H 1.4665 0.1541 0.0934 0.057 Uiso 0.613(4) 1 calc PR A 2
H93B H 1.5443 0.1679 0.1599 0.057 Uiso 0.613(4) 1 calc PR A 2
H93C H 1.5770 0.2171 0.0956 0.057 Uiso 0.613(4) 1 calc PR A 2
C95 C 1.5219(5) 0.3322(4) 0.1834(3) 0.0374(15) Uani 0.613(4) 1 d P A 2
H95A H 1.5840 0.3552 0.1584 0.056 Uiso 0.613(4) 1 calc PR A 2
H95B H 1.5559 0.2964 0.2190 0.056 Uiso 0.613(4) 1 calc PR A 2
H95C H 1.4788 0.3806 0.2009 0.056 Uiso 0.613(4) 1 calc PR A 2
C94 C 1.3838(5) 0.3221(5) 0.0873(3) 0.0465(19) Uani 0.613(4) 1 d P A 2
H94A H 1.3317 0.3651 0.1046 0.070 Uiso 0.613(4) 1 calc PR A 2
H94B H 1.3391 0.2839 0.0569 0.070 Uiso 0.613(4) 1 calc PR A 2
H94C H 1.4441 0.3518 0.0647 0.070 Uiso 0.613(4) 1 calc PR A 2
O3 O 0.0000 0.5000 0.5000 0.0726(14) Uani 1 2 d S . .
C71 C 0.0027(6) 0.4226(4) 0.4972(4) 0.039(2) Uani 0.531(10) 1 d P B 1
H71A H -0.0777 0.4011 0.4997 0.047 Uiso 0.531(10) 1 calc PR B 1
H71B H 0.0487 0.4014 0.5363 0.047 Uiso 0.531(10) 1 calc PR B 1
C74 C 0.0507(6) 0.3815(5) 0.4397(5) 0.040(2) Uani 0.531(10) 1 d P B 1
H74A H 0.0473 0.3182 0.4438 0.060 Uiso 0.531(10) 1 calc PR B 1
H74B H 0.1317 0.3997 0.4371 0.060 Uiso 0.531(10) 1 calc PR B 1
H74C H 0.0047 0.3997 0.4003 0.060 Uiso 0.531(10) 1 calc PR B 1
C72 C 0.0471(6) 0.4435(5) 0.4585(4) 0.027(2) Uani 0.469(10) 1 d P B 2
H72A H 0.1287 0.4616 0.4549 0.032 Uiso 0.469(10) 1 calc PR B 2
H72B H 0.0058 0.4522 0.4154 0.032 Uiso 0.469(10) 1 calc PR B 2
C73 C 0.0481(7) 0.3477(5) 0.4718(4) 0.032(2) Uani 0.469(10) 1 d P B 2
H73A H 0.0846 0.3173 0.4371 0.048 Uiso 0.469(10) 1 calc PR B 2
H73B H -0.0319 0.3270 0.4739 0.048 Uiso 0.469(10) 1 calc PR B 2
H73C H 0.0923 0.3363 0.5132 0.048 Uiso 0.469(10) 1 calc PR B 2

loop_
_atom_site_aniso_label
_atom_site_aniso_U_11
_atom_site_aniso_U_22
_atom_site_aniso_U_33
_atom_site_aniso_U_23
_atom_site_aniso_U_13
_atom_site_aniso_U_12
Ti1 0.0145(2) 0.0131(2) 0.0162(3) -0.0008(2) -0.00025(18) 0.00256(19)
Cl1 0.0418(4) 0.0197(3) 0.0216(4) 0.0009(3) 0.0046(3) 0.0112(3)
F1 0.0193(8) 0.0232(8) 0.0204(9) 0.0023(7) 0.0009(6) 0.0017(6)
O2 0.0177(9) 0.0125(8) 0.0199(10) -0.0014(7) -0.0002(8) 0.0040(7)
O1 0.0142(9) 0.0229(10) 0.0225(11) -0.0017(8) 0.0007(8) 0.0015(8)
N2 0.0174(11) 0.0160(11) 0.0181(13) -0.0005(9) 0.0041(9) -0.0033(9)
N1 0.0113(11) 0.0161(11) 0.0283(14) 0.0034(10) 0.0039(10) 0.0011(9)
C23 0.0130(13) 0.0217(14) 0.0306(17) -0.0091(13) -0.0004(12) 0.0013(11)
C13 0.0117(14) 0.0414(18) 0.036(2) -0.0203(15) 0.0056(13) -0.0023(13)
C2 0.0131(13) 0.0343(16) 0.0190(15) 0.0046(13) -0.0003(11) -0.0039(12)
C16 0.0130(13) 0.0150(13) 0.0322(18) -0.0063(12) 0.0046(12) 0.0001(11)
C41 0.0233(16) 0.0178(14) 0.056(2) -0.0100(15) 0.0205(15) -0.0041(12)
C12 0.0153(14) 0.0399(17) 0.0275(18) -0.0178(14) 0.0037(13) 0.0009(12)
C21 0.0110(13) 0.0116(12) 0.0298(17) -0.0076(11) -0.0010(11) 0.0006(10)
C26 0.0144(13) 0.0140(13) 0.0384(19) -0.0016(12) 0.0082(12) -0.0010(11)
C11 0.0163(14) 0.0202(14) 0.0238(17) -0.0089(12) 0.0073(12) 0.0000(11)
C15 0.0219(15) 0.0139(13) 0.0367(19) -0.0008(12) 0.0060(13) 0.0022(11)
C22 0.0131(13) 0.0172(13) 0.0268(17) -0.0084(12) -0.0026(12) 0.0027(11)
C17 0.0152(14) 0.0220(14) 0.0282(17) 0.0080(12) 0.0042(12) 0.0019(11)
C53 0.062(2) 0.0228(15) 0.0200(17) 0.0074(13) 0.0160(15) 0.0166(14)
C24 0.0154(14) 0.0128(13) 0.048(2) -0.0060(13) 0.0056(14) 0.0004(11)
C25 0.0185(15) 0.0125(14) 0.057(2) 0.0044(13) 0.0107(15) 0.0004(11)
C51 0.0367(17) 0.0342(17) 0.0135(15) -0.0039(13) -0.0005(13) 0.0206(14)
C14 0.0158(14) 0.0181(14) 0.039(2) -0.0103(13) 0.0077(13) -0.0006(11)
C4 0.0184(14) 0.0287(15) 0.0224(16) 0.0008(12) 0.0042(12) -0.0037(12)
C1 0.0111(13) 0.0310(16) 0.0328(18) 0.0172(13) 0.0001(12) 0.0005(11)
C61 0.0272(16) 0.0141(14) 0.056(2) 0.0003(14) 0.0160(15) 0.0071(12)
C3 0.0294(16) 0.0216(15) 0.0347(19) -0.0073(13) 0.0023(13) -0.0084(12)
C27 0.0222(15) 0.0127(13) 0.050(2) 0.0029(13) 0.0106(14) 0.0002(12)
C52 0.047(2) 0.076(3) 0.0233(19) -0.0109(18) -0.0097(16) 0.0364(19)
C54 0.054(2) 0.047(2) 0.0201(18) -0.0042(15) 0.0041(15) 0.0277(17)
C33 0.0314(19) 0.095(3) 0.028(2) 0.0099(19) -0.0019(15) 0.0241(19)
C31 0.0126(15) 0.092(3) 0.0238(19) -0.0152(18) 0.0023(13) -0.0036(16)
C32 0.0288(18) 0.108(3) 0.029(2) -0.033(2) 0.0057(15) -0.015(2)
C34 0.0169(17) 0.185(5) 0.027(2) -0.015(3) -0.0025(16) -0.012(2)
C42 0.019(3) 0.015(3) 0.023(4) -0.005(3) 0.018(3) -0.004(3)
C43 0.013(3) 0.028(4) 0.022(4) 0.002(3) 0.007(3) -0.001(3)
C44 0.020(4) 0.011(4) 0.036(5) 0.001(3) 0.004(3) -0.001(3)
C90 0.056(4) 0.013(3) 0.087(5) 0.012(3) 0.038(4) 0.015(3)
C91 0.023(3) 0.027(3) 0.040(3) 0.002(2) 0.007(2) 0.017(2)
C92 0.037(3) 0.029(3) 0.094(5) -0.039(3) -0.005(3) 0.010(3)
C64 0.056(5) 0.026(4) 0.058(5) 0.004(4) 0.016(4) 0.023(4)
C63 0.046(5) 0.034(4) 0.040(5) -0.002(4) 0.001(4) 0.023(4)
C62 0.030(4) 0.021(4) 0.077(6) -0.013(4) 0.014(4) 0.004(3)
C93 0.035(3) 0.033(3) 0.050(4) -0.002(3) 0.027(3) -0.005(2)
C95 0.032(3) 0.034(3) 0.048(4) 0.007(3) 0.014(3) -0.011(2)
C94 0.028(3) 0.070(5) 0.042(4) 0.032(4) 0.011(3) -0.002(4)
O3 0.037(2) 0.070(3) 0.111(4) -0.064(3) 0.007(2) -0.012(2)
C71 0.043(4) 0.047(5) 0.029(4) 0.010(3) 0.008(3) -0.009(3)
C74 0.043(4) 0.034(5) 0.045(5) 0.002(4) 0.014(4) -0.007(3)
C72 0.034(4) 0.029(5) 0.017(4) -0.003(3) 0.001(3) -0.001(3)
C73 0.039(4) 0.028(5) 0.028(5) -0.002(3) -0.004(4) 0.000(3)

loop_
_atom_type_symbol
_atom_type_description
_atom_type_scat_dispersion_real
_atom_type_scat_dispersion_imag
_atom_type_scat_source
C C 0.0033 0.0016 'International Tables Vol C Tables 4.2.6.8 and 6.1.1.4'
H H 0.0000 0.0000 'International Tables Vol C Tables 4.2.6.8 and 6.1.1.4'
N N 0.0061 0.0033 'International Tables Vol C Tables 4.2.6.8 and 6.1.1.4'
O O 0.0106 0.0060 'International Tables Vol C Tables 4.2.6.8 and 6.1.1.4'
F F 0.0171 0.0103 'International Tables Vol C Tables 4.2.6.8 and 6.1.1.4'
Cl Cl 0.1484 0.1585 'International Tables Vol C Tables 4.2.6.8 and 6.1.1.4'
Ti Ti 0.2776 0.4457 'International Tables Vol C Tables 4.2.6.8 and 6.1.1.4'

loop_
_geom_angle_atom_site_label_1
_geom_angle_atom_site_label_2
_geom_angle_atom_site_label_3
_geom_angle
_geom_angle_site_symmetry_1
_geom_angle_site_symmetry_3
O1 Ti1 O2 94.99(8) . .
O1 Ti1 F1 91.05(7) . .
O2 Ti1 F1 167.46(7) . .
O1 Ti1 N1 82.04(8) . .
O2 Ti1 N1 84.06(8) . .
F1 Ti1 N1 85.92(7) . .
O1 Ti1 Cl1 106.30(6) . .
O2 Ti1 Cl1 93.23(6) . .
F1 Ti1 Cl1 95.60(5) . .
N1 Ti1 Cl1 171.46(6) . .
O1 Ti1 N2 158.80(8) . .
O2 Ti1 N2 90.90(7) . .
F1 Ti1 N2 79.69(7) . .
N1 Ti1 N2 78.34(7) . .
Cl1 Ti1 N2 93.64(6) . .
C21 O2 Ti1 145.36(17) . .
C11 O1 Ti1 135.37(17) . .
C2 N2 C4 110.4(2) . .
C2 N2 C3 108.1(2) . .
C4 N2 C3 107.39(19) . .
C2 N2 Ti1 104.90(14) . .
C4 N2 Ti1 113.76(16) . .
C3 N2 Ti1 112.13(16) . .
C1 N1 C27 109.0(2) . .
C1 N1 C17 108.8(2) . .
C27 N1 C17 108.14(19) . .
C1 N1 Ti1 110.21(14) . .
C27 N1 Ti1 112.29(17) . .
C17 N1 Ti1 108.26(14) . .
C24 C23 C22 123.7(3) . .
C24 C23 H23 118.1 . .
C22 C23 H23 118.1 . .
C12 C13 C14 123.8(3) . .
C12 C13 H13 118.1 . .
C14 C13 H13 118.1 . .
N2 C2 C1 110.1(2) . .
N2 C2 H2A 109.6 . .
C1 C2 H2A 109.6 . .
N2 C2 H2B 109.6 . .
C1 C2 H2B 109.6 . .
H2A C2 H2B 108.2 . .
C11 C16 C15 118.8(2) . .
C11 C16 C17 124.2(2) . .
C15 C16 C17 116.9(3) . .
C94 C41 C43 122.3(4) . .
C94 C41 C14 113.3(3) . .
C43 C41 C14 120.7(4) . .
C94 C41 C93 118.2(5) . .
C43 C41 C93 65.7(4) . .
C14 C41 C93 105.4(3) . .
C94 C41 C95 111.1(4) . .
C14 C41 C95 104.9(3) . .
C93 C41 C95 102.6(3) . .
C94 C41 C42 70.0(4) . .
C43 C41 C42 107.3(4) . .
C14 C41 C42 109.6(3) . .
C93 C41 C42 52.1(3) . .
C95 C41 C42 141.4(3) . .
C43 C41 C44 106.8(4) . .
C14 C41 C44 112.0(4) . .
C93 C41 C44 138.8(4) . .
C95 C41 C44 84.2(4) . .
C42 C41 C44 98.1(4) . .
C13 C12 C11 116.3(3) . .
C13 C12 C31 122.5(2) . .
C11 C12 C31 121.1(3) . .
O2 C21 C22 121.1(2) . .
O2 C21 C26 117.0(2) . .
C22 C21 C26 121.9(2) . .
C25 C26 C21 118.9(3) . .
C25 C26 C27 119.5(2) . .
C21 C26 C27 121.1(2) . .
O1 C11 C16 119.5(2) . .
O1 C11 C12 118.6(3) . .
C16 C11 C12 121.8(3) . .
C14 C15 C16 121.6(3) . .
C14 C15 H15 119.2 . .
C16 C15 H15 119.2 . .
C21 C22 C23 116.1(2) . .
C21 C22 C51 121.1(2) . .
C23 C22 C51 122.5(2) . .
N1 C17 C16 115.7(2) . .
N1 C17 H17A 108.4 . .
C16 C17 H17A 108.4 . .
N1 C17 H17B 108.4 . .
C16 C17 H17B 108.4 . .
H17A C17 H17B 107.4 . .
C51 C53 H53A 109.5 . .
C51 C53 H53B 109.5 . .
H53A C53 H53B 109.5 . .
C51 C53 H53C 109.5 . .
H53A C53 H53C 109.5 . .
H53B C53 H53C 109.5 . .
C25 C24 C23 117.7(2) . .
C25 C24 C61 121.9(3) . .
C23 C24 C61 120.3(3) . .
C24 C25 C26 121.2(3) . .
C24 C25 H25 119.4 . .
C26 C25 H25 119.4 . .
C54 C51 C22 111.5(2) . .
C54 C51 C53 107.7(3) . .
C22 C51 C53 112.2(2) . .
C54 C51 C52 107.7(2) . .
C22 C51 C52 108.6(3) . .
C53 C51 C52 109.2(2) . .
C15 C14 C13 117.3(3) . .
C15 C14 C41 121.3(3) . .
C13 C14 C41 121.4(2) . .
N2 C4 H4A 109.5 . .
N2 C4 H4B 109.5 . .
H4A C4 H4B 109.5 . .
N2 C4 H4C 109.5 . .
H4A C4 H4C 109.5 . .
H4B C4 H4C 109.5 . .
N1 C1 C2 110.9(2) . .
N1 C1 H1A 109.5 . .
C2 C1 H1A 109.5 . .
N1 C1 H1B 109.5 . .
C2 C1 H1B 109.5 . .
H1A C1 H1B 108.1 . .
C63 C61 C92 137.0(4) . .
C63 C61 C24 110.9(4) . .
C92 C61 C24 111.3(3) . .
C63 C61 C64 110.1(5) . .
C92 C61 C64 58.3(5) . .
C24 C61 C64 113.6(4) . .
C63 C61 C91 62.3(5) . .
C92 C61 C91 110.6(4) . .
C24 C61 C91 108.1(2) . .
C64 C61 C91 54.2(4) . .
C63 C61 C62 109.4(6) . .
C92 C61 C62 49.2(4) . .
C24 C61 C62 107.5(3) . .
C64 C61 C62 105.0(6) . .
C91 C61 C62 143.9(4) . .
C92 C61 C90 111.8(4) . .
C24 C61 C90 111.3(3) . .
C64 C61 C90 134.3(4) . .
C91 C61 C90 103.4(4) . .
C62 C61 C90 68.5(5) . .
N2 C3 H3A 109.5 . .
N2 C3 H3B 109.5 . .
H3A C3 H3B 109.5 . .
N2 C3 H3C 109.5 . .
H3A C3 H3C 109.5 . .
H3B C3 H3C 109.5 . .
N1 C27 C26 116.3(2) . .
N1 C27 H27A 108.2 . .
C26 C27 H27A 108.2 . .
N1 C27 H27B 108.2 . .
C26 C27 H27B 108.2 . .
H27A C27 H27B 107.4 . .
C51 C52 H52A 109.5 . .
C51 C52 H52B 109.5 . .
H52A C52 H52B 109.5 . .
C51 C52 H52C 109.5 . .
H52A C52 H52C 109.5 . .
H52B C52 H52C 109.5 . .
C51 C54 H54A 109.5 . .
C51 C54 H54B 109.5 . .
H54A C54 H54B 109.5 . .
C51 C54 H54C 109.5 . .
H54A C54 H54C 109.5 . .
H54B C54 H54C 109.5 . .
C31 C33 H33A 109.5 . .
C31 C33 H33B 109.5 . .
H33A C33 H33B 109.5 . .
C31 C33 H33C 109.5 . .
H33A C33 H33C 109.5 . .
H33B C33 H33C 109.5 . .
C12 C31 C33 110.7(3) . .
C12 C31 C34 112.2(3) . .
C33 C31 C34 107.4(3) . .
C12 C31 C32 109.5(3) . .
C33 C31 C32 110.1(3) . .
C34 C31 C32 106.8(3) . .
C31 C32 H32A 109.5 . .
C31 C32 H32B 109.5 . .
H32A C32 H32B 109.5 . .
C31 C32 H32C 109.5 . .
H32A C32 H32C 109.5 . .
H32B C32 H32C 109.5 . .
C31 C34 H34A 109.5 . .
C31 C34 H34B 109.5 . .
H34A C34 H34B 109.5 . .
C31 C34 H34C 109.5 . .
H34A C34 H34C 109.5 . .
H34B C34 H34C 109.5 . .
C41 C42 H42A 109.5 . .
C41 C42 H42B 109.5 . .
C41 C42 H42C 109.5 . .
C41 C43 H43A 109.5 . .
C41 C43 H43B 109.5 . .
C41 C43 H43C 109.5 . .
C41 C44 H44A 109.5 . .
C41 C44 H44B 109.5 . .
C41 C44 H44C 109.5 . .
C61 C90 H90A 109.5 . .
C61 C90 H90B 109.5 . .
H90A C90 H90B 109.5 . .
C61 C90 H90C 109.5 . .
H90A C90 H90C 109.5 . .
H90B C90 H90C 109.5 . .
C61 C91 H91A 109.5 . .
C61 C91 H91B 109.5 . .
H91A C91 H91B 109.5 . .
C61 C91 H91C 109.5 . .
H91A C91 H91C 109.5 . .
H91B C91 H91C 109.5 . .
C61 C92 H92A 109.5 . .
C61 C92 H92B 109.5 . .
H92A C92 H92B 109.5 . .
C61 C92 H92C 109.5 . .
H92A C92 H92C 109.5 . .
H92B C92 H92C 109.5 . .
C61 C64 H64A 109.5 . .
C61 C64 H64B 109.5 . .
C61 C64 H64C 109.5 . .
C61 C63 H63A 109.5 . .
C61 C63 H63B 109.5 . .
C61 C63 H63C 109.5 . .
C61 C62 H62A 109.5 . .
C61 C62 H62B 109.5 . .
C61 C62 H62C 109.5 . .
C41 C93 H93A 109.5 . .
C41 C93 H93B 109.5 . .
H93A C93 H93B 109.5 . .
C41 C93 H93C 109.5 . .
H93A C93 H93C 109.5 . .
H93B C93 H93C 109.5 . .
C41 C95 H95A 109.5 . .
C41 C95 H95B 109.5 . .
H95A C95 H95B 109.5 . .
C41 C95 H95C 109.5 . .
H95A C95 H95C 109.5 . .
H95B C95 H95C 109.5 . .
C41 C94 H94A 109.5 . .
C41 C94 H94B 109.5 . .
H94A C94 H94B 109.5 . .
C41 C94 H94C 109.5 . .
H94A C94 H94C 109.5 . .
H94B C94 H94C 109.5 . .
C71 O3 C71 180.000(2) 3_566 .
C71 O3 C72 47.1(4) 3_566 3_566
C71 O3 C72 132.9(4) . 3_566
C71 O3 C72 132.9(4) 3_566 .
C71 O3 C72 47.1(4) . .
C72 O3 C72 180.0(5) 3_566 .
O3 C71 C74 118.3(8) . .
O3 C71 H71A 107.7 . .
C74 C71 H71A 107.7 . .
O3 C71 H71B 107.7 . .
C74 C71 H71B 107.7 . .
H71A C71 H71B 107.1 . .
C71 C74 H74A 109.5 . .
C71 C74 H74B 109.5 . .
H74A C74 H74B 109.5 . .
C71 C74 H74C 109.5 . .
H74A C74 H74C 109.5 . .
H74B C74 H74C 109.5 . .
O3 C72 C73 120.7(7) . .
O3 C72 H72A 107.2 . .
C73 C72 H72A 107.2 . .
O3 C72 H72B 107.2 . .
C73 C72 H72B 107.2 . .
H72A C72 H72B 106.8 . .
C72 C73 H73A 109.5 . .
C72 C73 H73B 109.5 . .
H73A C73 H73B 109.5 . .
C72 C73 H73C 109.5 . .
H73A C73 H73C 109.5 . .
H73B C73 H73C 109.5 . .

loop_
_geom_bond_atom_site_label_1
_geom_bond_atom_site_label_2
_geom_bond_distance
_geom_bond_site_symmetry_2
Ti1 O1 1.8169(17) .
Ti1 O2 1.8323(17) .
Ti1 F1 1.8608(15) .
Ti1 N1 2.242(2) .
Ti1 Cl1 2.2885(8) .
Ti1 N2 2.298(2) .
O2 C21 1.354(3) .
O1 C11 1.361(3) .
N2 C2 1.481(3) .
N2 C4 1.481(3) .
N2 C3 1.487(3) .
N1 C1 1.493(3) .
N1 C27 1.497(3) .
N1 C17 1.498(3) .
C23 C24 1.397(4) .
C23 C22 1.397(3) .
C23 H23 0.9500 .
C13 C12 1.390(4) .
C13 C14 1.392(4) .
C13 H13 0.9500 .
C2 C1 1.507(4) .
C2 H2A 0.9900 .
C2 H2B 0.9900 .
C16 C11 1.388(4) .
C16 C15 1.394(4) .
C16 C17 1.517(4) .
C41 C94 1.363(7) .
C41 C43 1.416(7) .
C41 C14 1.540(4) .
C41 C93 1.557(5) .
C41 C95 1.614(6) .
C41 C42 1.664(7) .
C41 C44 1.684(8) .
C12 C11 1.407(4) .
C12 C31 1.530(4) .
C21 C22 1.395(4) .
C21 C26 1.398(4) .
C26 C25 1.398(4) .
C26 C27 1.504(4) .
C15 C14 1.386(4) .
C15 H15 0.9500 .
C22 C51 1.531(4) .
C17 H17A 0.9900 .
C17 H17B 0.9900 .
C53 C51 1.532(4) .
C53 H53A 0.9800 .
C53 H53B 0.9800 .
C53 H53C 0.9800 .
C24 C25 1.379(4) .
C24 C61 1.540(3) .
C25 H25 0.9500 .
C51 C54 1.529(4) .
C51 C52 1.549(4) .
C4 H4A 0.9800 .
C4 H4B 0.9800 .
C4 H4C 0.9800 .
C1 H1A 0.9900 .
C1 H1B 0.9900 .
C61 C63 1.426(9) .
C61 C92 1.462(7) .
C61 C64 1.559(9) .
C61 C91 1.564(5) .
C61 C62 1.579(8) .
C61 C90 1.604(6) .
C3 H3A 0.9800 .
C3 H3B 0.9800 .
C3 H3C 0.9800 .
C27 H27A 0.9900 .
C27 H27B 0.9900 .
C52 H52A 0.9800 .
C52 H52B 0.9800 .
C52 H52C 0.9800 .
C54 H54A 0.9800 .
C54 H54B 0.9800 .
C54 H54C 0.9800 .
C33 C31 1.532(5) .
C33 H33A 0.9800 .
C33 H33B 0.9800 .
C33 H33C 0.9800 .
C31 C34 1.540(4) .
C31 C32 1.542(4) .
C32 H32A 0.9800 .
C32 H32B 0.9800 .
C32 H32C 0.9800 .
C34 H34A 0.9800 .
C34 H34B 0.9800 .
C34 H34C 0.9800 .
C42 H42A 0.9800 .
C42 H42B 0.9800 .
C42 H42C 0.9800 .
C43 H43A 0.9800 .
C43 H43B 0.9800 .
C43 H43C 0.9800 .
C44 H44A 0.9800 .
C44 H44B 0.9800 .
C44 H44C 0.9800 .
C90 H90A 0.9800 .
C90 H90B 0.9800 .
C90 H90C 0.9800 .
C91 H91A 0.9800 .
C91 H91B 0.9800 .
C91 H91C 0.9800 .
C92 H92A 0.9800 .
C92 H92B 0.9800 .
C92 H92C 0.9800 .
C64 H64A 0.9800 .
C64 H64B 0.9800 .
C64 H64C 0.9800 .
C63 H63A 0.9800 .
C63 H63B 0.9800 .
C63 H63C 0.9800 .
C62 H62A 0.9800 .
C62 H62B 0.9800 .
C62 H62C 0.9800 .
C93 H93A 0.9800 .
C93 H93B 0.9800 .
C93 H93C 0.9800 .
C95 H95A 0.9800 .
C95 H95B 0.9800 .
C95 H95C 0.9800 .
C94 H94A 0.9800 .
C94 H94B 0.9800 .
C94 H94C 0.9800 .
O3 C71 1.194(7) 3_566
O3 C71 1.194(7) .
O3 C72 1.363(7) 3_566
O3 C72 1.363(7) .
C71 C74 1.493(12) .
C71 H71A 0.9900 .
C71 H71B 0.9900 .
C74 H74A 0.9800 .
C74 H74B 0.9800 .
C74 H74C 0.9800 .
C72 C73 1.502(12) .
C72 H72A 0.9900 .
C72 H72B 0.9900 .
C73 H73A 0.9800 .
C73 H73B 0.9800 .
C73 H73C 0.9800 .

loop_
_geom_torsion_atom_site_label_1
_geom_torsion_atom_site_label_2
_geom_torsion_atom_site_label_3
_geom_torsion_atom_site_label_4
_geom_torsion
_geom_torsion_site_symmetry_1
O1 Ti1 O2 C21 78.0(3) .
F1 Ti1 O2 C21 -40.6(5) .
N1 Ti1 O2 C21 -3.5(3) .
Cl1 Ti1 O2 C21 -175.4(3) .
N2 Ti1 O2 C21 -81.7(3) .
O2 Ti1 O1 C11 -130.1(2) .
F1 Ti1 O1 C11 38.9(2) .
N1 Ti1 O1 C11 -46.8(2) .
Cl1 Ti1 O1 C11 135.1(2) .
N2 Ti1 O1 C11 -24.5(3) .
O1 Ti1 N2 C2 1.8(3) .
O2 Ti1 N2 C2 108.17(16) .
F1 Ti1 N2 C2 -63.49(15) .
N1 Ti1 N2 C2 24.43(15) .
Cl1 Ti1 N2 C2 -158.53(15) .
O1 Ti1 N2 C4 -119.0(2) .
O2 Ti1 N2 C4 -12.62(17) .
F1 Ti1 N2 C4 175.72(17) .
N1 Ti1 N2 C4 -96.36(17) .
Cl1 Ti1 N2 C4 80.68(16) .
O1 Ti1 N2 C3 118.9(2) .
O2 Ti1 N2 C3 -134.73(17) .
F1 Ti1 N2 C3 53.61(17) .
N1 Ti1 N2 C3 141.53(18) .
Cl1 Ti1 N2 C3 -41.43(17) .
O1 Ti1 N1 C1 175.44(18) .
O2 Ti1 N1 C1 -88.65(17) .
F1 Ti1 N1 C1 83.81(17) .
N2 Ti1 N1 C1 3.51(17) .
O1 Ti1 N1 C27 -62.82(16) .
O2 Ti1 N1 C27 33.09(16) .
F1 Ti1 N1 C27 -154.46(16) .
N2 Ti1 N1 C27 125.24(17) .
O1 Ti1 N1 C17 56.50(16) .
O2 Ti1 N1 C17 152.41(17) .
F1 Ti1 N1 C17 -35.14(16) .
N2 Ti1 N1 C17 -115.44(17) .
C4 N2 C2 C1 73.3(3) .
C3 N2 C2 C1 -169.5(2) .
Ti1 N2 C2 C1 -49.7(2) .
C14 C13 C12 C11 1.9(4) .
C14 C13 C12 C31 -177.6(3) .
Ti1 O2 C21 C22 174.28(19) .
Ti1 O2 C21 C26 -6.8(4) .
O2 C21 C26 C25 174.4(2) .
C22 C21 C26 C25 -6.6(4) .
O2 C21 C26 C27 -13.5(4) .
C22 C21 C26 C27 165.5(2) .
Ti1 O1 C11 C16 25.1(3) .
Ti1 O1 C11 C12 -157.48(19) .
C15 C16 C11 O1 -178.2(2) .
C17 C16 C11 O1 -1.1(4) .
C15 C16 C11 C12 4.4(4) .
C17 C16 C11 C12 -178.5(2) .
C13 C12 C11 O1 177.0(2) .
C31 C12 C11 O1 -3.5(4) .
C13 C12 C11 C16 -5.6(4) .
C31 C12 C11 C16 173.9(3) .
C11 C16 C15 C14 0.8(4) .
C17 C16 C15 C14 -176.6(2) .
O2 C21 C22 C23 -174.3(2) .
C26 C21 C22 C23 6.8(4) .
O2 C21 C22 C51 11.2(4) .
C26 C21 C22 C51 -167.7(2) .
C24 C23 C22 C21 -1.8(4) .
C24 C23 C22 C51 172.7(3) .
C1 N1 C17 C16 -177.2(2) .
C27 N1 C17 C16 64.5(3) .
Ti1 N1 C17 C16 -57.4(2) .
C11 C16 C17 N1 26.7(4) .
C15 C16 C17 N1 -156.1(2) .
C22 C23 C24 C25 -3.3(4) .
C22 C23 C24 C61 179.8(2) .
C23 C24 C25 C26 3.5(4) .
C61 C24 C25 C26 -179.6(3) .
C21 C26 C25 C24 1.2(4) .
C27 C26 C25 C24 -171.0(3) .
C21 C22 C51 C54 175.3(2) .
C23 C22 C51 C54 1.1(4) .
C21 C22 C51 C53 -63.8(3) .
C23 C22 C51 C53 122.0(3) .
C21 C22 C51 C52 56.9(3) .
C23 C22 C51 C52 -117.3(3) .
C16 C15 C14 C13 -4.3(4) .
C16 C15 C14 C41 174.7(2) .
C12 C13 C14 C15 2.9(4) .
C12 C13 C14 C41 -176.1(2) .
C94 C41 C14 C15 18.3(5) .
C43 C41 C14 C15 177.0(4) .
C93 C41 C14 C15 -112.5(3) .
C95 C41 C14 C15 139.7(3) .
C42 C41 C14 C15 -57.8(4) .
C44 C41 C14 C15 50.0(5) .
C94 C41 C14 C13 -162.8(4) .
C43 C41 C14 C13 -4.1(5) .
C93 C41 C14 C13 66.5(4) .
C95 C41 C14 C13 -41.4(4) .
C42 C41 C14 C13 121.2(4) .
C44 C41 C14 C13 -131.0(4) .
C27 N1 C1 C2 -155.1(2) .
C17 N1 C1 C2 87.1(3) .
Ti1 N1 C1 C2 -31.5(3) .
N2 C2 C1 N1 56.5(3) .
C25 C24 C61 C63 52.7(6) .
C23 C24 C61 C63 -130.5(5) .
C25 C24 C61 C92 -119.1(4) .
C23 C24 C61 C92 57.7(4) .
C25 C24 C61 C64 177.3(5) .
C23 C24 C61 C64 -5.9(6) .
C25 C24 C61 C91 119.3(3) .
C23 C24 C61 C91 -63.9(4) .
C25 C24 C61 C62 -66.9(6) .
C23 C24 C61 C62 109.9(5) .
C25 C24 C61 C90 6.3(5) .
C23 C24 C61 C90 -176.9(4) .
C1 N1 C27 C26 64.0(3) .
C17 N1 C27 C26 -177.8(2) .
Ti1 N1 C27 C26 -58.5(3) .
C25 C26 C27 N1 -138.3(3) .
C21 C26 C27 N1 49.6(4) .
C13 C12 C31 C33 -118.6(3) .
C11 C12 C31 C33 62.0(3) .
C13 C12 C31 C34 1.4(5) .
C11 C12 C31 C34 -178.1(3) .
C13 C12 C31 C32 119.9(3) .
C11 C12 C31 C32 -59.6(4) .
C72 O3 C71 C74 172.8(5) 3_566
C72 O3 C71 C74 -7.2(5) .
C71 O3 C72 C73 172.9(6) 3_566
C71 O3 C72 C73 -7.1(6) .
